data_8104790
loop_
_publ_author_name
'Xu, Qin-Juan'

_publ_section_title
;
 Crystal structure of
 N-(5-(2-(benzyl(1-(4-methoxyphenyl)propan-2-yl)amino)-1-hydroxyethyl)-2-(benzyloxy)phenyl)formamide,
 C33H36N2O4
;
_journal_issue 3
_journal_name_full 'Zeitschrift f\"ur Kristallographie - New Crystal Structures'
_journal_page_first 647
_journal_page_last 649
_journal_paper_doi 10.1515/ncrs-2021-0012
_journal_volume 236
_journal_year 2021
_chemical_formula_sum 'C33 H36 N2 O4'
_chemical_formula_weight 524.64
_space_group_IT_number 61
_space_group_name_Hall '-P 2ac 2ab'
_space_group_name_H-M_alt 'P b c a'
_symmetry_cell_setting orthorhombic
_symmetry_space_group_name_H-M 'P b c a'
_atom_sites_solution_hydrogens geom
_atom_sites_solution_primary direct
_atom_sites_solution_secondary difmap
_cell_angle_alpha 90.00
_cell_angle_beta 90.00
_cell_angle_gamma 90.00
_cell_formula_units_Z 8
_cell_length_a 15.3543(17)
_cell_length_b 14.7958(17)
_cell_length_c 25.496(3)
_cell_measurement_reflns_used 8879
_cell_measurement_temperature 296(2)
_cell_measurement_theta_max 26.49
_cell_measurement_theta_min 2.49
_cell_volume 5792.2(11)
_computing_cell_refinement 'Bruker SMART'
_computing_data_collection 'Bruker SMART'
_computing_data_reduction 'Bruker SAINT'
_computing_molecular_graphics 'Bruker SHELXTL'
_computing_publication_material 'Bruker SHELXTL'
_computing_structure_refinement 'SHELXL-97 (Sheldrick, 1997)'
_computing_structure_solution 'SHELXS-97 (Sheldrick, 1990)'
_diffrn_ambient_temperature 296(2)
_diffrn_measured_fraction_theta_full 0.995
_diffrn_measured_fraction_theta_max 0.995
_diffrn_measurement_device_type 'CCD area detector'
_diffrn_measurement_method 'phi and omega scans'
_diffrn_radiation_monochromator graphite
_diffrn_radiation_source 'fine-focus sealed tube'
_diffrn_radiation_type MoK\a
_diffrn_radiation_wavelength 0.71073
_diffrn_reflns_av_R_equivalents 0.0281
_diffrn_reflns_av_sigmaI/netI 0.0240
_diffrn_reflns_limit_h_max 13
_diffrn_reflns_limit_h_min -19
_diffrn_reflns_limit_k_max 18
_diffrn_reflns_limit_k_min -15
_diffrn_reflns_limit_l_max 32
_diffrn_reflns_limit_l_min -32
_diffrn_reflns_number 26962
_diffrn_reflns_theta_full 27.02
_diffrn_reflns_theta_max 27.02
_diffrn_reflns_theta_min 3.07
_exptl_absorpt_coefficient_mu 0.079
_exptl_absorpt_correction_type none
_exptl_crystal_colour colorless
_exptl_crystal_density_diffrn 1.203
_exptl_crystal_density_method 'not measured'
_exptl_crystal_description sheet
_exptl_crystal_F_000 2240
_exptl_crystal_size_max 0.23
_exptl_crystal_size_mid 0.19
_exptl_crystal_size_min 0.05
_refine_diff_density_max 0.186
_refine_diff_density_min -0.227
_refine_diff_density_rms 0.037
_refine_ls_extinction_method none
_refine_ls_goodness_of_fit_ref 1.027
_refine_ls_hydrogen_treatment mixed
_refine_ls_matrix_type full
_refine_ls_number_parameters 364
_refine_ls_number_reflns 6305
_refine_ls_number_restraints 0
_refine_ls_restrained_S_all 1.027
_refine_ls_R_factor_all 0.0745
_refine_ls_R_factor_gt 0.0490
_refine_ls_shift/su_max 0.001
_refine_ls_shift/su_mean 0.000
_refine_ls_structure_factor_coef Fsqd
_refine_ls_weighting_details 'calc w=1/[\s^2^(Fo^2^)+(0.0631P)^2^+1.4075P] where P=(Fo^2^+2Fc^2^)/3'
_refine_ls_weighting_scheme calc
_refine_ls_wR_factor_gt 0.1219
_refine_ls_wR_factor_ref 0.1402
_reflns_number_gt 4395
_reflns_number_total 6305
_reflns_threshold_expression >2sigma(I)
_cod_data_source_file suppl_j_ncrs-2021-0012_suppl.cif
_cod_data_source_block a
_cod_original_cell_volume 5792.1(11)
_cod_original_sg_symbol_H-M Pbca
_cod_database_code 8104790

loop_
_symmetry_equiv_pos_as_xyz
'x, y, z'
'-x+1/2, -y, z+1/2'
'-x, y+1/2, -z+1/2'
'x+1/2, -y+1/2, -z'
'-x, -y, -z'
'x-1/2, y, -z-1/2'
'x, -y-1/2, z-1/2'
'-x-1/2, y-1/2, z'

loop_
_atom_site_label
_atom_site_type_symbol
_atom_site_fract_x
_atom_site_fract_y
_atom_site_fract_z
_atom_site_U_iso_or_equiv
_atom_site_adp_type
_atom_site_occupancy
_atom_site_symmetry_multiplicity
_atom_site_calc_flag
_atom_site_refinement_flags
_atom_site_disorder_assembly
_atom_site_disorder_group
N1 N 0.46246(8) 0.12243(8) 0.83595(5) 0.0406(3) Uani 1 1 d . . .
N2 N 0.09567(9) 0.27618(9) 0.98248(5) 0.0464(3) Uani 1 1 d . . .
O1 O 0.10064(8) 0.14121(8) 1.04744(5) 0.0613(3) Uani 1 1 d . . .
O2 O 0.87256(10) 0.16534(14) 0.87061(8) 0.1029(6) Uani 1 1 d . . .
O3 O 0.13010(9) 0.39210(10) 0.92729(6) 0.0751(4) Uani 1 1 d . . .
O4 O 0.46809(7) 0.18781(9) 0.93622(5) 0.0563(3) Uani 1 1 d . . .
C1 C 0.38441(9) 0.11814(11) 0.86881(6) 0.0418(3) Uani 1 1 d . . .
H1A H 0.3813 0.0595 0.8857 0.050 Uiso 1 1 calc R . .
H1B H 0.3331 0.1252 0.8470 0.050 Uiso 1 1 calc R . .
C2 C 0.38579(9) 0.19203(10) 0.91047(6) 0.0426(3) Uani 1 1 d . . .
H2B H 0.3795 0.2511 0.8935 0.051 Uiso 1 1 calc R . .
C3 C 0.49060(11) 0.03357(10) 0.81525(6) 0.0479(4) Uani 1 1 d . . .
H3A H 0.5270 0.0459 0.7845 0.058 Uiso 1 1 calc R . .
C4 C 0.54882(12) -0.01433(12) 0.85524(7) 0.0599(5) Uani 1 1 d . . .
H4B H 0.5191 -0.0161 0.8888 0.072 Uiso 1 1 calc R . .
H4C H 0.5580 -0.0762 0.8440 0.072 Uiso 1 1 calc R . .
C5 C 0.45420(10) 0.19040(11) 0.79426(6) 0.0500(4) Uani 1 1 d . . .
H5A H 0.4279 0.2445 0.8087 0.060 Uiso 1 1 calc R . .
H5B H 0.4156 0.1674 0.7673 0.060 Uiso 1 1 calc R . .
C6 C 0.41669(13) -0.02737(13) 0.79671(7) 0.0641(5) Uani 1 1 d . . .
H6A H 0.3817 0.0045 0.7715 0.096 Uiso 1 1 calc R . .
H6B H 0.3813 -0.0443 0.8261 0.096 Uiso 1 1 calc R . .
H6C H 0.4405 -0.0807 0.7808 0.096 Uiso 1 1 calc R . .
C7 C 0.31346(9) 0.17943(10) 0.94947(6) 0.0418(3) Uani 1 1 d . . .
C8 C 0.24075(9) 0.23555(10) 0.94766(5) 0.0402(3) Uani 1 1 d . . .
H8A H 0.2390 0.2828 0.9237 0.048 Uiso 1 1 calc R . .
C9 C 0.17098(9) 0.22176(10) 0.98123(5) 0.0400(3) Uani 1 1 d . . .
C10 C 0.17362(10) 0.15047(11) 1.01712(6) 0.0464(4) Uani 1 1 d . . .
C11 C 0.24661(11) 0.09621(12) 1.01994(6) 0.0548(4) Uani 1 1 d . . .
H11A H 0.2493 0.0499 1.0445 0.066 Uiso 1 1 calc R . .
C12 C 0.31582(10) 0.11084(11) 0.98608(6) 0.0511(4) Uani 1 1 d . . .
H12A H 0.3646 0.0738 0.9881 0.061 Uiso 1 1 calc R . .
C13 C 0.09412(12) 0.06297(13) 1.08000(7) 0.0603(5) Uani 1 1 d . . .
H13A H 0.1346 0.0676 1.1091 0.072 Uiso 1 1 calc R . .
H13B H 0.1085 0.0093 1.0600 0.072 Uiso 1 1 calc R . .
C14 C 0.08184(12) 0.35480(12) 0.95767(7) 0.0527(4) Uani 1 1 d . . .
C15 C 0.00311(11) 0.05635(12) 1.10022(7) 0.0547(4) Uani 1 1 d . . .
C16 C -0.06654(16) 0.0518(2) 1.06691(10) 0.0966(8) Uani 1 1 d . . .
H16A H -0.0574 0.0550 1.0309 0.116 Uiso 1 1 calc R . .
C17 C -0.15039(18) 0.0426(2) 1.08605(18) 0.1218(12) Uani 1 1 d . . .
H17A H -0.1972 0.0378 1.0630 0.146 Uiso 1 1 calc R . .
C18 C -0.1640(2) 0.0407(2) 1.13904(19) 0.1232(13) Uani 1 1 d . . .
H18A H -0.2201 0.0344 1.1523 0.148 Uiso 1 1 calc R . .
C19 C -0.0951(2) 0.0480(3) 1.17226(14) 0.1300(13) Uani 1 1 d . . .
H19A H -0.1045 0.0480 1.2083 0.156 Uiso 1 1 calc R . .
C20 C -0.01182(15) 0.05523(18) 1.15302(9) 0.0873(7) Uani 1 1 d . . .
H20A H 0.0348 0.0594 1.1762 0.105 Uiso 1 1 calc R . .
C21 C 0.54001(12) 0.21462(11) 0.76982(7) 0.0564(4) Uani 1 1 d . . .
C22 C 0.55370(18) 0.20232(16) 0.71676(9) 0.0865(7) Uani 1 1 d . . .
H22A H 0.5097 0.1784 0.6959 0.104 Uiso 1 1 calc R . .
C23 C 0.6331(3) 0.2257(2) 0.69471(15) 0.1281(14) Uani 1 1 d . . .
H23A H 0.6420 0.2166 0.6590 0.154 Uiso 1 1 calc R . .
C24 C 0.6976(2) 0.2613(2) 0.7238(2) 0.1343(16) Uani 1 1 d . . .
H24A H 0.7501 0.2778 0.7083 0.161 Uiso 1 1 calc R . .
C25 C 0.68524(16) 0.27284(19) 0.77621(17) 0.1163(12) Uani 1 1 d . . .
H25A H 0.7299 0.2964 0.7967 0.140 Uiso 1 1 calc R . .
C26 C 0.60637(13) 0.24967(15) 0.79948(10) 0.0787(6) Uani 1 1 d . . .
H26A H 0.5986 0.2580 0.8353 0.094 Uiso 1 1 calc R . .
C27 C 0.63538(11) 0.03058(11) 0.86225(7) 0.0525(4) Uani 1 1 d . . .
C28 C 0.65541(13) 0.08140(13) 0.90562(7) 0.0608(5) Uani 1 1 d . . .
H28A H 0.6151 0.0849 0.9328 0.073 Uiso 1 1 calc R . .
C29 C 0.73312(14) 0.12755(14) 0.91056(7) 0.0678(5) Uani 1 1 d . . .
H29A H 0.7444 0.1615 0.9405 0.081 Uiso 1 1 calc R . .
C30 C 0.79341(12) 0.12296(14) 0.87107(8) 0.0668(5) Uani 1 1 d . . .
C31 C 0.77609(13) 0.07094(15) 0.82747(8) 0.0696(5) Uani 1 1 d . . .
H31A H 0.8172 0.0663 0.8008 0.084 Uiso 1 1 calc R . .
C32 C 0.69846(12) 0.02608(14) 0.82328(7) 0.0631(5) Uani 1 1 d . . .
H32A H 0.6876 -0.0084 0.7935 0.076 Uiso 1 1 calc R . .
C33 C 0.8949(2) 0.2210(3) 0.91319(16) 0.1465(14) Uani 1 1 d . . .
H33A H 0.9522 0.2453 0.9079 0.220 Uiso 1 1 calc R . .
H33B H 0.8940 0.1861 0.9449 0.220 Uiso 1 1 calc R . .
H33C H 0.8537 0.2695 0.9159 0.220 Uiso 1 1 calc R . .
H1 H 0.0248(12) 0.3816(12) 0.9669(6) 0.056(5) Uiso 1 1 d . . .
H4 H 0.5056(16) 0.1731(16) 0.9129(9) 0.092(8) Uiso 1 1 d . . .
H2 H 0.0570(12) 0.2609(13) 1.0066(8) 0.065(6) Uiso 1 1 d . . .

loop_
_atom_site_aniso_label
_atom_site_aniso_U_11
_atom_site_aniso_U_22
_atom_site_aniso_U_33
_atom_site_aniso_U_23
_atom_site_aniso_U_13
_atom_site_aniso_U_12
N1 0.0375(6) 0.0414(7) 0.0429(6) 0.0050(5) 0.0044(5) -0.0009(5)
N2 0.0392(7) 0.0527(8) 0.0473(7) 0.0081(6) 0.0034(6) 0.0093(6)
O1 0.0552(7) 0.0637(8) 0.0650(7) 0.0250(6) 0.0216(6) 0.0183(6)
O2 0.0660(10) 0.1185(14) 0.1243(14) -0.0294(12) -0.0091(9) -0.0122(9)
O3 0.0665(8) 0.0703(9) 0.0884(9) 0.0334(8) 0.0139(7) 0.0176(7)
O4 0.0362(6) 0.0759(8) 0.0568(7) -0.0108(6) -0.0040(5) -0.0043(6)
C1 0.0346(7) 0.0475(8) 0.0433(7) 0.0018(6) 0.0011(6) -0.0040(6)
C2 0.0346(7) 0.0452(8) 0.0479(8) 0.0005(7) 0.0006(6) 0.0000(6)
C3 0.0501(9) 0.0454(8) 0.0483(8) 0.0021(7) 0.0090(7) -0.0015(7)
C4 0.0598(10) 0.0489(9) 0.0710(11) 0.0132(8) 0.0091(9) 0.0077(8)
C5 0.0460(9) 0.0518(9) 0.0522(9) 0.0131(7) 0.0018(7) 0.0014(7)
C6 0.0749(13) 0.0580(11) 0.0594(10) -0.0088(8) 0.0059(9) -0.0131(9)
C7 0.0374(7) 0.0456(8) 0.0423(7) -0.0017(6) -0.0004(6) 0.0021(6)
C8 0.0397(7) 0.0437(8) 0.0372(7) 0.0009(6) -0.0018(6) 0.0014(6)
C9 0.0388(7) 0.0431(8) 0.0380(7) -0.0001(6) -0.0031(6) 0.0059(6)
C10 0.0432(8) 0.0519(9) 0.0441(8) 0.0059(7) 0.0062(7) 0.0066(7)
C11 0.0523(9) 0.0574(10) 0.0547(9) 0.0171(8) 0.0061(8) 0.0141(8)
C12 0.0409(8) 0.0536(9) 0.0588(9) 0.0082(8) 0.0038(7) 0.0133(7)
C13 0.0577(11) 0.0661(11) 0.0572(10) 0.0205(8) 0.0090(8) 0.0090(9)
C14 0.0473(9) 0.0557(10) 0.0549(9) 0.0075(8) -0.0027(8) 0.0147(8)
C15 0.0511(9) 0.0500(9) 0.0631(10) 0.0066(8) 0.0060(8) -0.0005(8)
C16 0.0698(14) 0.126(2) 0.0940(16) -0.0389(16) -0.0102(13) 0.0105(14)
C17 0.0565(15) 0.115(2) 0.194(3) -0.059(2) -0.0184(19) -0.0023(15)
C18 0.0669(17) 0.0876(19) 0.215(4) 0.018(2) 0.052(2) -0.0087(14)
C19 0.100(2) 0.163(3) 0.127(2) 0.072(2) 0.061(2) 0.023(2)
C20 0.0712(13) 0.120(2) 0.0705(13) 0.0372(13) 0.0162(11) 0.0088(13)
C21 0.0544(10) 0.0460(9) 0.0690(11) 0.0201(8) 0.0157(9) 0.0053(8)
C22 0.1084(18) 0.0740(14) 0.0772(14) 0.0157(11) 0.0371(13) 0.0019(12)
C23 0.151(3) 0.097(2) 0.136(3) 0.0347(19) 0.098(3) 0.020(2)
C24 0.087(2) 0.089(2) 0.227(4) 0.076(3) 0.085(3) 0.0250(16)
C25 0.0534(13) 0.0920(19) 0.204(3) 0.069(2) 0.0094(18) -0.0036(12)
C26 0.0525(11) 0.0724(13) 0.1111(17) 0.0348(12) 0.0025(11) -0.0050(10)
C27 0.0519(9) 0.0510(9) 0.0546(9) 0.0077(8) 0.0027(8) 0.0175(8)
C28 0.0612(11) 0.0710(12) 0.0502(9) 0.0054(8) 0.0036(8) 0.0278(10)
C29 0.0725(13) 0.0718(12) 0.0590(10) -0.0147(9) -0.0113(9) 0.0265(11)
C30 0.0530(10) 0.0706(12) 0.0768(12) -0.0087(10) -0.0102(9) 0.0120(9)
C31 0.0508(10) 0.0919(14) 0.0661(11) -0.0126(11) 0.0085(9) 0.0087(10)
C32 0.0557(10) 0.0756(12) 0.0581(10) -0.0158(9) 0.0033(8) 0.0091(9)
C33 0.131(3) 0.148(3) 0.161(3) -0.048(3) -0.038(2) -0.041(2)

loop_
_atom_type_symbol
_atom_type_description
_atom_type_scat_dispersion_real
_atom_type_scat_dispersion_imag
_atom_type_scat_source
C C 0.0033 0.0016 'International Tables Vol C Tables 4.2.6.8 and 6.1.1.4'
H H 0.0000 0.0000 'International Tables Vol C Tables 4.2.6.8 and 6.1.1.4'
N N 0.0061 0.0033 'International Tables Vol C Tables 4.2.6.8 and 6.1.1.4'
O O 0.0106 0.0060 'International Tables Vol C Tables 4.2.6.8 and 6.1.1.4'

loop_
_geom_angle_atom_site_label_1
_geom_angle_atom_site_label_2
_geom_angle_atom_site_label_3
_geom_angle
_geom_angle_site_symmetry_1
_geom_angle_site_symmetry_3
C1 N1 C5 111.92(12) . .
C1 N1 C3 113.85(11) . .
C5 N1 C3 112.02(12) . .
C14 N2 C9 127.93(14) . .
C10 O1 C13 117.84(12) . .
C30 O2 C33 118.6(2) . .
N1 C1 C2 110.87(12) . .
O4 C2 C7 110.20(12) . .
O4 C2 C1 107.57(12) . .
C7 C2 C1 111.21(12) . .
N1 C3 C6 114.72(14) . .
N1 C3 C4 110.13(13) . .
C6 C3 C4 111.56(14) . .
C27 C4 C3 113.12(14) . .
N1 C5 C21 112.84(13) . .
C12 C7 C8 118.83(14) . .
C12 C7 C2 121.32(13) . .
C8 C7 C2 119.81(13) . .
C9 C8 C7 120.77(13) . .
C8 C9 C10 119.54(13) . .
C8 C9 N2 124.33(13) . .
C10 C9 N2 116.12(13) . .
O1 C10 C11 125.26(14) . .
O1 C10 C9 114.96(13) . .
C11 C10 C9 119.79(14) . .
C10 C11 C12 119.94(15) . .
C7 C12 C11 121.08(14) . .
O1 C13 C15 108.64(14) . .
O3 C14 N2 127.07(16) . .
C20 C15 C16 118.7(2) . .
C20 C15 C13 119.89(18) . .
C16 C15 C13 121.40(18) . .
C15 C16 C17 120.9(3) . .
C18 C17 C16 119.5(3) . .
C19 C18 C17 119.7(3) . .
C18 C19 C20 120.5(3) . .
C15 C20 C19 120.6(3) . .
C26 C21 C22 118.50(19) . .
C26 C21 C5 120.92(18) . .
C22 C21 C5 120.6(2) . .
C21 C22 C23 119.9(3) . .
C24 C23 C22 121.4(3) . .
C23 C24 C25 119.2(3) . .
C24 C25 C26 120.6(3) . .
C21 C26 C25 120.3(3) . .
C28 C27 C32 116.51(17) . .
C28 C27 C4 122.58(16) . .
C32 C27 C4 120.83(17) . .
C27 C28 C29 122.57(17) . .
C30 C29 C28 119.51(18) . .
O2 C30 C29 125.75(19) . .
O2 C30 C31 114.88(19) . .
C29 C30 C31 119.37(19) . .
C32 C31 C30 120.13(18) . .
C31 C32 C27 121.89(18) . .

loop_
_geom_bond_atom_site_label_1
_geom_bond_atom_site_label_2
_geom_bond_distance
_geom_bond_site_symmetry_2
N1 C1 1.4635(17) .
N1 C5 1.4689(19) .
N1 C3 1.4812(19) .
N2 C14 1.341(2) .
N2 C9 1.4094(18) .
O1 C10 1.3682(18) .
O1 C13 1.428(2) .
O2 C30 1.368(2) .
O2 C33 1.405(3) .
O3 C14 1.206(2) .
O4 C2 1.4254(18) .
C1 C2 1.524(2) .
C2 C7 1.502(2) .
C3 C6 1.525(2) .
C3 C4 1.530(2) .
C4 C27 1.497(3) .
C5 C21 1.501(2) .
C7 C12 1.379(2) .
C7 C8 1.392(2) .
C8 C9 1.386(2) .
C9 C10 1.397(2) .
C10 C11 1.380(2) .
C11 C12 1.386(2) .
C13 C15 1.493(2) .
C15 C20 1.366(3) .
C15 C16 1.367(3) .
C16 C17 1.384(4) .
C17 C18 1.367(5) .
C18 C19 1.359(5) .
C19 C20 1.374(3) .
C21 C26 1.371(3) .
C21 C22 1.381(3) .
C22 C23 1.387(4) .
C23 C24 1.345(5) .
C24 C25 1.360(5) .
C25 C26 1.391(3) .
C27 C28 1.372(3) .
C27 C32 1.389(2) .
C28 C29 1.380(3) .
C29 C30 1.369(3) .
C30 C31 1.378(3) .
C31 C32 1.368(3) .

loop_
_geom_torsion_atom_site_label_1
_geom_torsion_atom_site_label_2
_geom_torsion_atom_site_label_3
_geom_torsion_atom_site_label_4
_geom_torsion
_geom_torsion_site_symmetry_1
_geom_torsion_site_symmetry_2
_geom_torsion_site_symmetry_3
_geom_torsion_site_symmetry_4
C5 N1 C1 C2 -82.15(15) . . . .
C3 N1 C1 C2 149.55(13) . . . .
N1 C1 C2 O4 -50.38(16) . . . .
N1 C1 C2 C7 -171.14(12) . . . .
C1 N1 C3 C6 41.01(18) . . . .
C5 N1 C3 C6 -87.24(16) . . . .
C1 N1 C3 C4 -85.84(15) . . . .
C5 N1 C3 C4 145.92(13) . . . .
N1 C3 C4 C27 -68.78(18) . . . .
C6 C3 C4 C27 162.63(15) . . . .
C1 N1 C5 C21 164.02(14) . . . .
C3 N1 C5 C21 -66.72(18) . . . .
O4 C2 C7 C12 -47.02(19) . . . .
C1 C2 C7 C12 72.18(18) . . . .
O4 C2 C7 C8 135.48(14) . . . .
C1 C2 C7 C8 -105.32(16) . . . .
C12 C7 C8 C9 -1.4(2) . . . .
C2 C7 C8 C9 176.16(13) . . . .
C7 C8 C9 C10 -0.3(2) . . . .
C7 C8 C9 N2 179.00(14) . . . .
C14 N2 C9 C8 -9.1(2) . . . .
C14 N2 C9 C10 170.21(16) . . . .
C13 O1 C10 C11 -8.4(3) . . . .
C13 O1 C10 C9 171.95(15) . . . .
C8 C9 C10 O1 -178.32(14) . . . .
N2 C9 C10 O1 2.4(2) . . . .
C8 C9 C10 C11 2.0(2) . . . .
N2 C9 C10 C11 -177.34(15) . . . .
O1 C10 C11 C12 178.30(16) . . . .
C9 C10 C11 C12 -2.0(3) . . . .
C8 C7 C12 C11 1.4(2) . . . .
C2 C7 C12 C11 -176.16(15) . . . .
C10 C11 C12 C7 0.4(3) . . . .
C10 O1 C13 C15 -167.87(15) . . . .
C9 N2 C14 O3 3.9(3) . . . .
O1 C13 C15 C20 -122.0(2) . . . .
O1 C13 C15 C16 57.6(3) . . . .
C20 C15 C16 C17 -2.6(4) . . . .
C13 C15 C16 C17 177.8(2) . . . .
C15 C16 C17 C18 1.9(5) . . . .
C16 C17 C18 C19 0.2(5) . . . .
C17 C18 C19 C20 -1.5(5) . . . .
C16 C15 C20 C19 1.2(4) . . . .
C13 C15 C20 C19 -179.1(2) . . . .
C18 C19 C20 C15 0.8(5) . . . .
N1 C5 C21 C26 -59.3(2) . . . .
N1 C5 C21 C22 120.96(19) . . . .
C26 C21 C22 C23 -0.3(3) . . . .
C5 C21 C22 C23 179.5(2) . . . .
C21 C22 C23 C24 -0.7(4) . . . .
C22 C23 C24 C25 1.4(5) . . . .
C23 C24 C25 C26 -1.1(4) . . . .
C22 C21 C26 C25 0.5(3) . . . .
C5 C21 C26 C25 -179.23(18) . . . .
C24 C25 C26 C21 0.2(4) . . . .
C3 C4 C27 C28 105.17(19) . . . .
C3 C4 C27 C32 -71.7(2) . . . .
C32 C27 C28 C29 1.2(3) . . . .
C4 C27 C28 C29 -175.74(16) . . . .
C27 C28 C29 C30 -0.2(3) . . . .
C33 O2 C30 C29 -1.9(4) . . . .
C33 O2 C30 C31 179.0(3) . . . .
C28 C29 C30 O2 179.71(19) . . . .
C28 C29 C30 C31 -1.2(3) . . . .
O2 C30 C31 C32 -179.3(2) . . . .
C29 C30 C31 C32 1.5(3) . . . .
C30 C31 C32 C27 -0.4(3) . . . .
C28 C27 C32 C31 -0.9(3) . . . .
C4 C27 C32 C31 176.11(18) . . . .
